data_7029367
loop_
_publ_author_name
'Fairbairn, Robyn E.'
'McLellan, Ross'
'McIntosh, Ruaraidh D.'
'Palacios, Maria A.'
'Brechin, Euan K.'
'Dalgarno, Scott J.'

_publ_section_title
;
 Oxacalix[4]arene-supported di-, tetra- and undecanuclear copper(ii)
 clusters.
;
_journal_issue 14
_journal_name_full 'Dalton transactions (Cambridge, England : 2003)'
_journal_page_first 5292
_journal_page_last 5298
_journal_paper_doi 10.1039/c3dt53088d
_journal_volume 43
_journal_year 2014
_chemical_formula_sum 'C114 H166 Cu11 N8 O36'
_chemical_formula_weight 2923.49
_chemical_name_common Cu11
_chemical_name_systematic
;
 ?
;
_space_group_IT_number 2
_symmetry_cell_setting triclinic
_symmetry_space_group_name_Hall '-P 1'
_symmetry_space_group_name_H-M 'P -1'
_atom_sites_solution_hydrogens geom
_atom_sites_solution_primary direct
_atom_sites_solution_secondary difmap
_audit_creation_method SHELXL-97
_cell_angle_alpha 81.546(2)
_cell_angle_beta 75.736(2)
_cell_angle_gamma 62.611(2)
_cell_formula_units_Z 1
_cell_length_a 13.5485(7)
_cell_length_b 14.4801(7)
_cell_length_c 18.8246(10)
_cell_measurement_temperature 100(2)
_cell_volume 3175.6(3)
_computing_cell_refinement 'SAINT (Bruker, 1998)'
_computing_data_collection 'Apex II'
_computing_data_reduction 'SAINT (Bruker, 1998)'
_computing_molecular_graphics 'XSeed (Barbour, 2001)'
_computing_publication_material 'local program'
_computing_structure_refinement 'SHELXL-97 (Sheldrick, 1997)'
_computing_structure_solution 'SHELXS-97 (Sheldrick, 1990)'
_diffrn_ambient_temperature 100(2)
_diffrn_measured_fraction_theta_full 0.960
_diffrn_measured_fraction_theta_max 0.960
_diffrn_measurement_device_type 'Bruker X8 Apex II CCD Diffractometer'
_diffrn_measurement_method '\f and \w scans'
_diffrn_radiation_monochromator graphite
_diffrn_radiation_source 'fine-focus sealed tube'
_diffrn_radiation_type MoK\a
_diffrn_radiation_wavelength 0.71073
_diffrn_reflns_av_R_equivalents 0.0737
_diffrn_reflns_av_sigmaI/netI 0.1386
_diffrn_reflns_limit_h_max 17
_diffrn_reflns_limit_h_min -17
_diffrn_reflns_limit_k_max 12
_diffrn_reflns_limit_k_min -18
_diffrn_reflns_limit_l_max 21
_diffrn_reflns_limit_l_min -24
_diffrn_reflns_number 46912
_diffrn_reflns_theta_full 27.11
_diffrn_reflns_theta_max 27.11
_diffrn_reflns_theta_min 1.90
_exptl_absorpt_coefficient_mu 1.881
_exptl_absorpt_correction_T_max 0.7656
_exptl_absorpt_correction_T_min 0.6507
_exptl_absorpt_correction_type multi-scan
_exptl_absorpt_process_details Bruker-SADABS
_exptl_crystal_colour Brown
_exptl_crystal_density_diffrn 1.529
_exptl_crystal_density_method 'not measured'
_exptl_crystal_description Needle
_exptl_crystal_F_000 1513
_exptl_crystal_size_max 0.25
_exptl_crystal_size_mid 0.20
_exptl_crystal_size_min 0.15
_refine_diff_density_max 2.648
_refine_diff_density_min -2.230
_refine_diff_density_rms 0.169
_refine_ls_extinction_method none
_refine_ls_goodness_of_fit_ref 1.271
_refine_ls_hydrogen_treatment constr
_refine_ls_matrix_type full
_refine_ls_number_parameters 804
_refine_ls_number_reflns 13470
_refine_ls_number_restraints 177
_refine_ls_restrained_S_all 1.270
_refine_ls_R_factor_all 0.1784
_refine_ls_R_factor_gt 0.0868
_refine_ls_shift/su_max 0.001
_refine_ls_shift/su_mean 0.000
_refine_ls_structure_factor_coef Fsqd
_refine_ls_weighting_details 'calc w=1/[\s^2^(Fo^2^)+(0.1000P)^2^+0.0000P] where P=(Fo^2^+2Fc^2^)/3'
_refine_ls_weighting_scheme calc
_refine_ls_wR_factor_gt 0.2107
_refine_ls_wR_factor_ref 0.2404
_reflns_number_gt 7144
_reflns_number_total 13470
_reflns_threshold_expression >2sigma(I)
_cod_data_source_file c3dt53088d.txt
_cod_data_source_block Cu11
_cod_original_sg_symbol_H-M P-1
_cod_database_code 7029367

loop_
_symmetry_equiv_pos_as_xyz
'x, y, z'
'-x, -y, -z'

loop_
_atom_site_label
_atom_site_type_symbol
_atom_site_fract_x
_atom_site_fract_y
_atom_site_fract_z
_atom_site_U_iso_or_equiv
_atom_site_adp_type
_atom_site_occupancy
_atom_site_symmetry_multiplicity
_atom_site_calc_flag
_atom_site_refinement_flags
_atom_site_disorder_assembly
_atom_site_disorder_group
Cu1 Cu 0.07180(8) 0.05691(7) 0.29447(5) 0.0227(3) Uani 1 1 d . . .
O1 O 0.1003(4) -0.0823(4) 0.2776(3) 0.0237(12) Uani 1 1 d . . .
N1 N 0.3844(13) 0.0177(12) 0.1743(8) 0.0375(11) Uani 0.50 1 d PD B 2
C1 C 0.1268(6) -0.0670(6) 0.1485(4) 0.0236(18) Uani 1 1 d . . .
Cu2 Cu 0.22791(8) -0.03004(7) 0.40661(5) 0.0249(3) Uani 1 1 d . . .
O2 O 0.2460(4) -0.1696(4) 0.3885(3) 0.0222(12) Uiso 1 1 d . . .
N2 N 0.4312(13) -0.0229(12) 0.1968(8) 0.0375(11) Uani 0.50 1 d PD A 1
C2 C 0.1845(7) -0.1083(6) 0.0791(4) 0.0268(19) Uani 1 1 d . . .
H2 H 0.1671 -0.0657 0.0362 0.032 Uiso 1 1 calc R . .
Cu3 Cu 0.08933(9) -0.14107(9) 0.37577(6) 0.0407(3) Uani 1 1 d . . .
O3 O 0.3885(4) -0.0874(4) 0.4143(3) 0.0243(12) Uani 1 1 d . . .
N3 N -0.2759(13) 0.4379(11) 0.5169(10) 0.0436(13) Uani 0.50 1 d PD C 1
C3 C 0.2678(7) -0.2120(6) 0.0725(4) 0.0250(19) Uani 1 1 d . . .
Cu4 Cu 0.0000 0.0000 0.5000 0.0376(4) Uani 1 2 d S . .
O4 O 0.1996(4) 0.1043(4) 0.4413(3) 0.0248(13) Uani 1 1 d . . .
N4 N -0.2327(12) 0.4403(12) 0.5285(8) 0.0436(13) Uani 0.50 1 d PD D 2
C4 C 0.2883(6) -0.2697(6) 0.1371(4) 0.0215(18) Uani 1 1 d . . .
H4 H 0.3429 -0.3406 0.1336 0.026 Uiso 1 1 calc R . .
Cu5 Cu -0.01694(8) 0.17497(7) 0.42456(5) 0.0263(3) Uani 1 1 d . . .
O5 O 0.0260(4) 0.1968(4) 0.3198(3) 0.0287(13) Uani 1 1 d . . .
N5 N 0.1755(6) -0.0833(5) 0.6114(4) 0.0267(16) Uani 1 1 d . . .
C5 C 0.2346(6) -0.2314(6) 0.2071(4) 0.0223(18) Uani 1 1 d . . .
Cu6 Cu 0.11969(8) 0.14154(8) 0.54297(5) 0.0254(3) Uani 1 1 d . . .
O6 O 0.0601(4) 0.1063(4) 0.1882(3) 0.0246(12) Uani 1 1 d . . .
N6 N 0.2152(8) 0.2658(9) 0.5527(5) 0.056(3) Uani 1 1 d . . .
C6 C 0.1537(6) -0.1269(6) 0.2123(4) 0.0224(18) Uani 1 1 d . . .
O7 O 0.2669(5) 0.0077(5) 0.2775(3) 0.0375(11) Uani 1 1 d D . .
C7 C 0.2640(6) -0.3018(6) 0.2746(4) 0.0217(17) Uani 1 1 d . . .
H7A H 0.1963 -0.2777 0.3149 0.026 Uiso 1 1 calc R . .
H7B H 0.2813 -0.3731 0.2636 0.026 Uiso 1 1 calc R . .
O8 O 0.0699(4) 0.0260(4) 0.3999(3) 0.0215(12) Uani 1 1 d . . .
C8 C 0.3609(6) -0.3067(6) 0.3008(4) 0.0219(18) Uani 1 1 d . . .
O9 O 0.0115(4) -0.1299(4) 0.4754(3) 0.0228(12) Uani 1 1 d . . .
C9 C 0.4734(6) -0.3755(6) 0.2681(4) 0.0232(18) Uani 1 1 d . . .
H9 H 0.4829 -0.4183 0.2309 0.028 Uiso 1 1 calc R . .
O10 O 0.0182(5) 0.1882(5) 0.6356(3) 0.0400(16) Uani 1 1 d D . .
C10 C 0.5700(7) -0.3847(6) 0.2865(5) 0.030(2) Uani 1 1 d . G .
O11 O -0.1260(5) 0.3180(4) 0.4473(3) 0.0436(13) Uani 1 1 d D . .
C11 C 0.5530(7) -0.3251(6) 0.3452(4) 0.0255(19) Uani 1 1 d . . .
H11 H 0.6169 -0.3311 0.3614 0.031 Uiso 1 1 calc R . .
O12 O 0.2223(5) -0.0226(5) 0.5985(3) 0.0437(16) Uani 1 1 d . . .
C12 C 0.4470(6) -0.2592(6) 0.3792(4) 0.0218(18) Uani 1 1 d . . .
O13 O 0.1774(5) -0.1281(5) 0.5593(4) 0.0487(18) Uani 1 1 d . . .
C13 C 0.3493(6) -0.2431(5) 0.3561(4) 0.0205(17) Uani 1 1 d . . .
O14 O 0.1354(4) -0.0985(4) 0.6738(3) 0.0318(14) Uani 1 1 d . . .
C14 C 0.4316(7) -0.1951(6) 0.4410(4) 0.0247(18) Uani 1 1 d . . .
H14A H 0.3772 -0.2037 0.4843 0.030 Uiso 1 1 calc R . .
H14B H 0.5051 -0.2174 0.4555 0.030 Uiso 1 1 calc R . .
O15 O 0.2418(5) 0.1669(6) 0.5625(3) 0.0428(17) Uani 1 1 d . . .
C15 C 0.4245(7) -0.0255(6) 0.4478(4) 0.0269(19) Uani 1 1 d . . .
H15A H 0.5076 -0.0618 0.4448 0.032 Uiso 1 1 calc R . .
H15B H 0.3865 -0.0156 0.5002 0.032 Uiso 1 1 calc R . .
O16 O 0.2825(7) 0.2963(7) 0.5619(5) 0.092(3) Uani 1 1 d . . .
C16 C 0.3928(6) 0.0775(6) 0.4073(4) 0.0204(18) Uani 1 1 d . . .
O17 O 0.1279(6) 0.3240(6) 0.5310(4) 0.058(2) Uani 1 1 d . . .
C17 C 0.4743(6) 0.1098(6) 0.3695(4) 0.0248(19) Uani 1 1 d . . .
H17 H 0.5521 0.0649 0.3694 0.030 Uiso 1 1 calc R . .
O18 O 0.2139(13) 0.1097(12) -0.0302(10) 0.058(3) Uani 0.50 1 d PDU E 1
C18 C 0.4454(6) 0.2054(6) 0.3322(4) 0.0234(18) Uani 1 1 d . . .
O19 O 0.2851(9) 0.1225(8) -0.1258(5) 0.035(3) Uani 0.50 1 d PDU F 2
C19 C 0.3300(6) 0.2687(6) 0.3344(4) 0.0265(19) Uani 1 1 d . . .
H19 H 0.3079 0.3355 0.3104 0.032 Uiso 1 1 calc R . .
C20 C 0.2457(7) 0.2390(6) 0.3700(4) 0.0268(19) Uani 1 1 d . . .
C21 C 0.2777(6) 0.1423(6) 0.4064(4) 0.0234(18) Uani 1 1 d . . .
C22 C 0.1235(6) 0.3150(6) 0.3689(5) 0.028(2) Uani 1 1 d . . .
H22A H 0.0733 0.2901 0.4051 0.034 Uiso 1 1 calc R . .
H22B H 0.1088 0.3833 0.3844 0.034 Uiso 1 1 calc R . .
C23 C 0.0927(6) 0.3294(6) 0.2948(5) 0.031(2) Uani 1 1 d . . .
C24 C 0.1141(7) 0.4013(6) 0.2436(5) 0.034(2) Uani 1 1 d . . .
H24 H 0.1399 0.4449 0.2585 0.041 Uiso 1 1 calc R . .
C25 C 0.0993(7) 0.4122(7) 0.1709(6) 0.040(2) Uani 1 1 d . H .
C26 C 0.0581(7) 0.3513(6) 0.1517(5) 0.032(2) Uani 1 1 d . . .
H26 H 0.0473 0.3570 0.1030 0.038 Uiso 1 1 calc R . .
C27 C 0.0314(7) 0.2807(6) 0.2022(4) 0.030(2) Uani 1 1 d . . .
C28 C 0.0503(6) 0.2675(6) 0.2733(5) 0.028(2) Uani 1 1 d . . .
C29 C -0.0179(7) 0.2166(6) 0.1808(5) 0.0272(19) Uani 1 1 d . . .
H29A H -0.0929 0.2314 0.2130 0.033 Uiso 1 1 calc R . .
H29B H -0.0283 0.2347 0.1295 0.033 Uiso 1 1 calc R . .
C30 C 0.0308(6) 0.0404(6) 0.1540(4) 0.0256(19) Uani 1 1 d . . .
H30A H 0.0167 0.0695 0.1045 0.031 Uiso 1 1 calc R . .
H30B H -0.0393 0.0379 0.1839 0.031 Uiso 1 1 calc R . .
C31 C 0.3309(7) -0.2534(6) -0.0042(5) 0.034(2) Uani 1 1 d . . .
C32 C 0.2451(9) -0.2450(7) -0.0492(5) 0.047(3) Uani 1 1 d . . .
H32A H 0.2864 -0.2752 -0.0971 0.071 Uiso 1 1 calc R . .
H32B H 0.1928 -0.1716 -0.0561 0.071 Uiso 1 1 calc R . .
H32C H 0.2021 -0.2829 -0.0227 0.071 Uiso 1 1 calc R . .
C33 C 0.4192(8) -0.3639(7) -0.0023(5) 0.048(3) Uani 1 1 d . . .
H33A H 0.4761 -0.3693 0.0236 0.071 Uiso 1 1 calc R . .
H33B H 0.4560 -0.3867 -0.0526 0.071 Uiso 1 1 calc R . .
H33C H 0.3833 -0.4083 0.0232 0.071 Uiso 1 1 calc R . .
C34 C 0.3914(9) -0.1863(7) -0.0442(5) 0.046(3) Uani 1 1 d . . .
H34A H 0.4505 -0.1955 -0.0187 0.069 Uiso 1 1 calc R . .
H34B H 0.3360 -0.1128 -0.0443 0.069 Uiso 1 1 calc R . .
H34C H 0.4260 -0.2080 -0.0948 0.069 Uiso 1 1 calc R . .
C35 C 0.6916(7) -0.4565(6) 0.2480(5) 0.0431(15) Uani 1 1 d D . .
C36 C 0.6952(10) -0.5194(10) 0.1890(7) 0.0431(15) Uani 0.70 1 d PD G 2
H36A H 0.6520 -0.5592 0.2100 0.065 Uiso 0.70 1 calc PR G 2
H36B H 0.7742 -0.5674 0.1695 0.065 Uiso 0.70 1 calc PR G 2
H36C H 0.6618 -0.4724 0.1493 0.065 Uiso 0.70 1 calc PR G 2
C37 C 0.723(2) -0.5717(14) 0.2707(17) 0.0431(15) Uani 0.30 1 d PD G 1
H37A H 0.6690 -0.5912 0.2587 0.065 Uiso 0.30 1 calc PR G 1
H37B H 0.7208 -0.5820 0.3236 0.065 Uiso 0.30 1 calc PR G 1
H37C H 0.7999 -0.6153 0.2443 0.065 Uiso 0.30 1 calc PR G 1
C38 C 0.7499(10) -0.5375(9) 0.3066(7) 0.0431(15) Uani 0.70 1 d PD G 2
H38A H 0.7078 -0.5786 0.3265 0.065 Uiso 0.70 1 calc PR G 2
H38B H 0.7508 -0.5013 0.3464 0.065 Uiso 0.70 1 calc PR G 2
H38C H 0.8280 -0.5839 0.2840 0.065 Uiso 0.70 1 calc PR G 2
C39 C 0.782(2) -0.438(2) 0.2714(18) 0.0431(15) Uani 0.30 1 d PD G 1
H39A H 0.7689 -0.3660 0.2589 0.065 Uiso 0.30 1 calc PR G 1
H39B H 0.8572 -0.4854 0.2457 0.065 Uiso 0.30 1 calc PR G 1
H39C H 0.7761 -0.4514 0.3244 0.065 Uiso 0.30 1 calc PR G 1
C40 C 0.7571(10) -0.3943(10) 0.2171(8) 0.0431(15) Uani 0.70 1 d PD G 2
H40A H 0.7545 -0.3546 0.2560 0.065 Uiso 0.70 1 calc PR G 2
H40B H 0.7232 -0.3461 0.1779 0.065 Uiso 0.70 1 calc PR G 2
H40C H 0.8362 -0.4415 0.1971 0.065 Uiso 0.70 1 calc PR G 2
C41 C 0.699(2) -0.394(2) 0.1707(12) 0.0431(15) Uani 0.30 1 d PD G 1
H41A H 0.6451 -0.3942 0.1444 0.065 Uiso 0.30 1 calc PR G 1
H41B H 0.7761 -0.4274 0.1414 0.065 Uiso 0.30 1 calc PR G 1
H41C H 0.6802 -0.3220 0.1791 0.065 Uiso 0.30 1 calc PR G 1
C42 C 0.5372(6) 0.2407(6) 0.2937(4) 0.0246(18) Uani 1 1 d . . .
C43 C 0.6414(7) 0.1527(6) 0.2503(4) 0.030(2) Uani 1 1 d . . .
H43A H 0.6744 0.0936 0.2838 0.045 Uiso 1 1 calc R . .
H43B H 0.6980 0.1779 0.2264 0.045 Uiso 1 1 calc R . .
H43C H 0.6183 0.1308 0.2130 0.045 Uiso 1 1 calc R . .
C44 C 0.5788(7) 0.2718(7) 0.3520(5) 0.037(2) Uani 1 1 d . . .
H44A H 0.6096 0.2121 0.3856 0.055 Uiso 1 1 calc R . .
H44B H 0.5150 0.3297 0.3796 0.055 Uiso 1 1 calc R . .
H44C H 0.6381 0.2933 0.3275 0.055 Uiso 1 1 calc R . .
C45 C 0.4920(7) 0.3338(7) 0.2399(5) 0.037(2) Uani 1 1 d . . .
H45A H 0.5533 0.3525 0.2149 0.056 Uiso 1 1 calc R . .
H45B H 0.4298 0.3933 0.2670 0.056 Uiso 1 1 calc R . .
H45C H 0.4640 0.3150 0.2037 0.056 Uiso 1 1 calc R . .
C46 C 0.1317(8) 0.4893(7) 0.1160(6) 0.051(2) Uani 1 1 d DU . .
C47 C 0.2171(18) 0.4303(17) 0.0462(11) 0.071(6) Uani 0.50 1 d PDU H 2
H47A H 0.1863 0.3915 0.0275 0.107 Uiso 0.50 1 calc PR H 2
H47B H 0.2900 0.3819 0.0593 0.107 Uiso 0.50 1 calc PR H 2
H47C H 0.2282 0.4808 0.0083 0.107 Uiso 0.50 1 calc PR H 2
C48 C 0.2590(13) 0.4538(17) 0.1027(14) 0.061(5) Uani 0.50 1 d PDU H 1
H48A H 0.2827 0.4397 0.1498 0.092 Uiso 0.50 1 calc PR H 1
H48B H 0.2775 0.5085 0.0748 0.092 Uiso 0.50 1 calc PR H 1
H48C H 0.2989 0.3902 0.0748 0.092 Uiso 0.50 1 calc PR H 1
C49 C 0.183(2) 0.5472(17) 0.1399(13) 0.066(5) Uani 0.50 1 d PDU H 2
H49A H 0.1312 0.5888 0.1819 0.098 Uiso 0.50 1 calc PR H 2
H49B H 0.1976 0.5934 0.0994 0.098 Uiso 0.50 1 calc PR H 2
H49C H 0.2551 0.4978 0.1540 0.098 Uiso 0.50 1 calc PR H 2
C50 C 0.0834(17) 0.5928(12) 0.1590(10) 0.047(4) Uani 0.50 1 d PDU H 1
H50A H 0.1159 0.5769 0.2029 0.071 Uiso 0.50 1 calc PR H 1
H50B H 0.0006 0.6214 0.1734 0.071 Uiso 0.50 1 calc PR H 1
H50C H 0.1040 0.6438 0.1272 0.071 Uiso 0.50 1 calc PR H 1
C51 C 0.0293(17) 0.5585(18) 0.0797(13) 0.059(6) Uani 0.50 1 d PDU H 2
H51A H -0.0002 0.5150 0.0657 0.089 Uiso 0.50 1 calc PR H 2
H51B H 0.0534 0.5949 0.0360 0.089 Uiso 0.50 1 calc PR H 2
H51C H -0.0303 0.6096 0.1145 0.089 Uiso 0.50 1 calc PR H 2
C52 C 0.089(2) 0.5112(18) 0.0489(10) 0.052(5) Uani 0.50 1 d PDU H 1
H52A H 0.0067 0.5325 0.0612 0.078 Uiso 0.50 1 calc PR H 1
H52B H 0.1268 0.4485 0.0201 0.078 Uiso 0.50 1 calc PR H 1
H52C H 0.1034 0.5673 0.0201 0.078 Uiso 0.50 1 calc PR H 1
C53 C 0.3117(14) 0.0547(15) 0.2367(10) 0.0375(11) Uani 0.50 1 d PD B 2
H53 H 0.2945 0.1224 0.2494 0.045 Uiso 0.50 1 calc PR B 2
C54 C 0.4403(15) 0.0770(14) 0.1317(9) 0.0375(11) Uani 0.50 1 d P B 2
H54A H 0.4895 0.0404 0.0871 0.056 Uiso 0.50 1 calc PR B 2
H54B H 0.4863 0.0858 0.1606 0.056 Uiso 0.50 1 calc PR B 2
H54C H 0.3834 0.1455 0.1183 0.056 Uiso 0.50 1 calc PR B 2
C55 C 0.4203(16) -0.0846(15) 0.1498(10) 0.0375(11) Uani 0.50 1 d P B 2
H55A H 0.4723 -0.0942 0.1020 0.056 Uiso 0.50 1 calc PR B 2
H55B H 0.3539 -0.0922 0.1453 0.056 Uiso 0.50 1 calc PR B 2
H55C H 0.4592 -0.1371 0.1854 0.056 Uiso 0.50 1 calc PR B 2
C57 C 0.5376(15) -0.0036(14) 0.1749(10) 0.0375(11) Uani 0.50 1 d P A 1
H57A H 0.5942 -0.0532 0.1381 0.056 Uiso 0.50 1 calc PR A 1
H57B H 0.5695 -0.0127 0.2182 0.056 Uiso 0.50 1 calc PR A 1
H57C H 0.5169 0.0675 0.1542 0.056 Uiso 0.50 1 calc PR A 1
C58 C 0.4500(16) -0.1220(15) 0.1793(10) 0.0375(11) Uani 0.50 1 d P A 1
H58A H 0.5204 -0.1520 0.1425 0.056 Uiso 0.50 1 calc PR A 1
H58B H 0.3863 -0.1151 0.1596 0.056 Uiso 0.50 1 calc PR A 1
H58C H 0.4564 -0.1676 0.2236 0.056 Uiso 0.50 1 calc PR A 1
C59 C 0.0590(8) 0.1821(10) 0.6988(5) 0.068(4) Uani 1 1 d D . .
H59A H 0.1163 0.1109 0.7063 0.102 Uiso 1 1 calc R . .
H59B H -0.0041 0.2009 0.7414 0.102 Uiso 1 1 calc R . .
H59C H 0.0932 0.2302 0.6927 0.102 Uiso 1 1 calc R . .
C60 C -0.2153(13) 0.3469(12) 0.4855(9) 0.0436(13) Uani 0.50 1 d PD C 1
H60 H -0.2486 0.3001 0.4954 0.052 Uiso 0.50 1 calc PR C 1
C61 C -0.3958(13) 0.4731(14) 0.5390(11) 0.0436(13) Uani 0.50 1 d PD C 1
H61A H -0.4305 0.5415 0.5604 0.065 Uiso 0.50 1 calc PR C 1
H61B H -0.4118 0.4235 0.5755 0.065 Uiso 0.50 1 calc PR C 1
H61C H -0.4275 0.4786 0.4962 0.065 Uiso 0.50 1 calc PR C 1
C62 C -0.2350(15) 0.5063(14) 0.5307(11) 0.0436(13) Uani 0.50 1 d PD C 1
H62A H -0.2988 0.5682 0.5542 0.065 Uiso 0.50 1 calc PR C 1
H62B H -0.1975 0.5273 0.4842 0.065 Uiso 0.50 1 calc PR C 1
H62C H -0.1806 0.4709 0.5631 0.065 Uiso 0.50 1 calc PR C 1
C63 C -0.1378(14) 0.3648(12) 0.4966(9) 0.0436(13) Uani 0.50 1 d PD D 2
H63 H -0.0722 0.3465 0.5157 0.052 Uiso 0.50 1 calc PR D 2
C64 C -0.3381(16) 0.4698(15) 0.5052(11) 0.0436(13) Uani 0.50 1 d PD D 2
H64A H -0.3998 0.5273 0.5343 0.065 Uiso 0.50 1 calc PR D 2
H64B H -0.3556 0.4100 0.5124 0.065 Uiso 0.50 1 calc PR D 2
H64C H -0.3302 0.4918 0.4532 0.065 Uiso 0.50 1 calc PR D 2
C65 C -0.2374(16) 0.4957(13) 0.5871(10) 0.0436(13) Uani 0.50 1 d PD D 2
H65A H -0.3155 0.5483 0.6032 0.065 Uiso 0.50 1 calc PR D 2
H65B H -0.1874 0.5298 0.5702 0.065 Uiso 0.50 1 calc PR D 2
H65C H -0.2125 0.4469 0.6282 0.065 Uiso 0.50 1 calc PR D 2
C66 C 0.3206(19) 0.1052(18) 0.0498(12) 0.073(6) Uani 0.50 1 d PDU E 1
H66A H 0.3505 0.1444 0.0689 0.110 Uiso 0.50 1 calc PR E 1
H66B H 0.3839 0.0447 0.0244 0.110 Uiso 0.50 1 calc PR E 1
H66C H 0.2755 0.0817 0.0905 0.110 Uiso 0.50 1 calc PR E 1
C67 C 0.247(2) 0.1736(17) -0.0029(14) 0.061(5) Uani 0.50 1 d PDU E 1
H67A H 0.1801 0.2330 0.0224 0.073 Uiso 0.50 1 calc PR E 1
H67B H 0.2903 0.2011 -0.0432 0.073 Uiso 0.50 1 calc PR E 1
C68 C 0.137(2) 0.1656(16) -0.0766(12) 0.056(4) Uani 0.50 1 d PDU E 1
H68A H 0.1752 0.1918 -0.1210 0.067 Uiso 0.50 1 calc PR E 1
H68B H 0.0722 0.2261 -0.0511 0.067 Uiso 0.50 1 calc PR E 1
C69 C 0.096(2) 0.0952(18) -0.0981(13) 0.074(6) Uani 0.50 1 d PDU E 1
H69A H 0.0457 0.1329 -0.1327 0.111 Uiso 0.50 1 calc PR E 1
H69B H 0.0545 0.0730 -0.0543 0.111 Uiso 0.50 1 calc PR E 1
H69C H 0.1612 0.0339 -0.1213 0.111 Uiso 0.50 1 calc PR E 1
C70 C 0.3503(13) 0.1188(12) -0.2557(8) 0.029(4) Uani 0.50 1 d PDU F 2
H70A H 0.3266 0.1256 -0.3022 0.044 Uiso 0.50 1 calc PR F 2
H70B H 0.4135 0.0499 -0.2514 0.044 Uiso 0.50 1 calc PR F 2
H70C H 0.3746 0.1726 -0.2546 0.044 Uiso 0.50 1 calc PR F 2
C71 C 0.2514(13) 0.1316(13) -0.1924(7) 0.033(4) Uani 0.50 1 d PDU F 2
H71A H 0.1869 0.2007 -0.1970 0.040 Uiso 0.50 1 calc PR F 2
H71B H 0.2264 0.0776 -0.1935 0.040 Uiso 0.50 1 calc PR F 2
C72 C 0.1965(19) 0.138(2) -0.0630(10) 0.051(4) Uani 0.50 1 d PDU F 2
H72A H 0.1668 0.0861 -0.0605 0.061 Uiso 0.50 1 calc PR F 2
H72B H 0.1333 0.2084 -0.0654 0.061 Uiso 0.50 1 calc PR F 2
C73 C 0.248(2) 0.1240(19) 0.0052(12) 0.048(5) Uani 0.50 1 d PDU F 2
H73A H 0.1893 0.1315 0.0498 0.073 Uiso 0.50 1 calc PR F 2
H73B H 0.2740 0.1772 0.0029 0.073 Uiso 0.50 1 calc PR F 2
H73C H 0.3116 0.0547 0.0059 0.073 Uiso 0.50 1 calc PR F 2
C56 C 0.3399(13) 0.0345(15) 0.2453(10) 0.0375(11) Uani 0.50 1 d PD A 1
H56 H 0.3310 0.1006 0.2553 0.045 Uiso 0.50 1 calc PR A 1

loop_
_atom_site_aniso_label
_atom_site_aniso_U_11
_atom_site_aniso_U_22
_atom_site_aniso_U_33
_atom_site_aniso_U_23
_atom_site_aniso_U_13
_atom_site_aniso_U_12
Cu1 0.0172(5) 0.0209(5) 0.0227(5) -0.0075(4) -0.0023(4) -0.0014(4)
O1 0.026(3) 0.016(3) 0.021(3) -0.006(2) -0.005(2) -0.001(2)
N1 0.035(3) 0.040(3) 0.031(3) -0.004(2) 0.001(2) -0.014(2)
C1 0.021(4) 0.019(4) 0.029(5) -0.008(4) -0.006(4) -0.006(4)
Cu2 0.0182(5) 0.0262(6) 0.0261(6) -0.0113(4) -0.0011(4) -0.0051(4)
N2 0.035(3) 0.040(3) 0.031(3) -0.004(2) 0.001(2) -0.014(2)
C2 0.033(5) 0.026(5) 0.015(4) 0.004(3) -0.009(4) -0.008(4)
Cu3 0.0339(7) 0.0511(8) 0.0340(7) -0.0079(5) -0.0051(5) -0.0152(6)
O3 0.025(3) 0.022(3) 0.025(3) -0.008(2) -0.009(2) -0.005(2)
N3 0.039(3) 0.024(2) 0.044(3) -0.003(2) 0.011(2) -0.003(2)
C3 0.023(4) 0.016(4) 0.029(5) -0.005(4) -0.002(4) -0.004(4)
Cu4 0.0321(9) 0.0428(10) 0.0320(9) -0.0054(7) -0.0060(7) -0.0108(8)
O4 0.017(3) 0.023(3) 0.030(3) -0.007(2) -0.003(2) -0.005(2)
N4 0.039(3) 0.024(2) 0.044(3) -0.003(2) 0.011(2) -0.003(2)
C4 0.025(4) 0.016(4) 0.020(4) -0.004(3) -0.003(3) -0.006(3)
Cu5 0.0179(5) 0.0244(6) 0.0284(6) -0.0106(4) -0.0016(4) -0.0012(4)
O5 0.028(3) 0.022(3) 0.031(3) -0.009(3) 0.002(3) -0.008(3)
N5 0.020(4) 0.034(4) 0.027(4) 0.003(3) -0.010(3) -0.011(3)
C5 0.014(4) 0.028(5) 0.024(4) -0.001(4) -0.005(3) -0.008(4)
Cu6 0.0163(5) 0.0319(6) 0.0267(6) -0.0121(4) 0.0009(4) -0.0090(4)
O6 0.021(3) 0.016(3) 0.026(3) 0.000(2) -0.010(2) 0.002(2)
N6 0.042(6) 0.084(8) 0.058(6) -0.046(5) 0.010(5) -0.039(6)
C6 0.023(4) 0.021(4) 0.027(5) -0.005(4) -0.009(4) -0.010(4)
O7 0.035(3) 0.040(3) 0.031(3) -0.004(2) 0.001(2) -0.014(2)
C7 0.021(4) 0.018(4) 0.022(4) 0.000(3) -0.001(3) -0.007(3)
O8 0.014(3) 0.023(3) 0.021(3) -0.010(2) 0.001(2) -0.002(2)
C8 0.026(4) 0.014(4) 0.020(4) 0.004(3) -0.008(3) -0.003(3)
O9 0.015(3) 0.030(3) 0.022(3) -0.006(2) -0.002(2) -0.007(2)
C9 0.022(4) 0.016(4) 0.019(4) 0.000(3) -0.006(3) 0.002(3)
O10 0.032(3) 0.056(4) 0.040(4) -0.032(3) 0.015(3) -0.028(3)
C10 0.020(4) 0.028(5) 0.033(5) -0.001(4) -0.006(4) -0.002(4)
O11 0.039(3) 0.024(2) 0.044(3) -0.003(2) 0.011(2) -0.003(2)
C11 0.025(5) 0.023(4) 0.020(4) 0.002(3) -0.009(4) -0.002(4)
O12 0.028(4) 0.041(4) 0.047(4) 0.009(3) -0.007(3) -0.007(3)
C12 0.026(5) 0.017(4) 0.019(4) -0.002(3) -0.005(3) -0.006(4)
O13 0.015(3) 0.071(5) 0.052(4) -0.028(4) -0.008(3) -0.004(3)
C13 0.022(4) 0.012(4) 0.018(4) 0.005(3) -0.004(3) 0.000(3)
O14 0.023(3) 0.048(4) 0.021(3) 0.000(3) 0.000(3) -0.015(3)
C14 0.026(4) 0.023(5) 0.022(4) -0.003(4) -0.009(4) -0.006(4)
O15 0.023(3) 0.071(5) 0.035(4) -0.027(3) 0.005(3) -0.019(3)
C15 0.030(5) 0.031(5) 0.020(4) -0.006(4) -0.012(4) -0.010(4)
O16 0.048(5) 0.120(8) 0.136(8) -0.070(6) 0.002(5) -0.051(5)
C16 0.022(4) 0.018(4) 0.020(4) -0.007(3) -0.007(3) -0.003(3)
O17 0.047(5) 0.066(5) 0.070(5) -0.034(4) 0.010(4) -0.035(4)
C17 0.015(4) 0.029(5) 0.023(4) -0.015(4) 0.000(3) -0.002(4)
O18 0.054(6) 0.052(7) 0.056(7) 0.009(6) -0.011(6) -0.016(5)
C18 0.024(4) 0.025(5) 0.018(4) -0.012(4) -0.003(3) -0.006(4)
O19 0.033(5) 0.027(5) 0.024(5) 0.005(4) 0.005(4) -0.004(4)
C19 0.019(4) 0.031(5) 0.026(5) -0.015(4) -0.001(3) -0.006(4)
C20 0.024(5) 0.025(5) 0.029(5) -0.012(4) -0.005(4) -0.006(4)
C21 0.020(4) 0.028(5) 0.021(4) -0.011(4) -0.001(3) -0.008(4)
C22 0.013(4) 0.013(4) 0.050(6) -0.013(4) 0.004(4) 0.000(3)
C23 0.010(4) 0.028(5) 0.046(6) -0.008(4) -0.005(4) 0.001(4)
C24 0.021(5) 0.016(4) 0.062(7) -0.003(4) -0.011(4) -0.004(4)
C25 0.014(4) 0.033(5) 0.064(7) 0.009(5) -0.009(4) -0.005(4)
C26 0.025(5) 0.023(5) 0.039(5) 0.008(4) -0.007(4) -0.007(4)
C27 0.019(4) 0.028(5) 0.028(5) -0.006(4) 0.000(4) 0.000(4)
C28 0.012(4) 0.014(4) 0.043(5) -0.011(4) -0.001(4) 0.008(3)
C29 0.021(4) 0.019(4) 0.030(5) 0.003(4) -0.001(4) -0.002(4)
C30 0.022(4) 0.017(4) 0.023(4) -0.003(3) -0.005(3) 0.004(3)
C31 0.044(6) 0.016(4) 0.030(5) -0.005(4) -0.003(4) -0.005(4)
C32 0.062(7) 0.038(6) 0.037(6) -0.012(5) -0.002(5) -0.020(5)
C33 0.051(6) 0.033(5) 0.033(5) -0.012(4) 0.013(5) -0.006(5)
C34 0.060(7) 0.044(6) 0.028(5) -0.003(4) 0.006(5) -0.025(5)
C35 0.021(3) 0.037(3) 0.058(4) -0.021(3) -0.002(3) 0.001(2)
C36 0.021(3) 0.037(3) 0.058(4) -0.021(3) -0.002(3) 0.001(2)
C37 0.021(3) 0.037(3) 0.058(4) -0.021(3) -0.002(3) 0.001(2)
C38 0.021(3) 0.037(3) 0.058(4) -0.021(3) -0.002(3) 0.001(2)
C39 0.021(3) 0.037(3) 0.058(4) -0.021(3) -0.002(3) 0.001(2)
C40 0.021(3) 0.037(3) 0.058(4) -0.021(3) -0.002(3) 0.001(2)
C41 0.021(3) 0.037(3) 0.058(4) -0.021(3) -0.002(3) 0.001(2)
C42 0.019(4) 0.023(4) 0.024(4) -0.006(4) 0.000(3) -0.004(4)
C43 0.030(5) 0.031(5) 0.026(5) -0.002(4) -0.004(4) -0.011(4)
C44 0.036(5) 0.042(6) 0.033(5) -0.011(4) -0.004(4) -0.016(5)
C45 0.020(5) 0.038(5) 0.040(5) -0.002(4) 0.005(4) -0.006(4)
C46 0.038(5) 0.044(5) 0.069(6) 0.025(5) -0.017(5) -0.021(4)
C47 0.053(10) 0.062(10) 0.074(11) 0.026(9) -0.001(9) -0.018(8)
C48 0.042(9) 0.054(9) 0.087(11) 0.035(9) -0.025(8) -0.025(7)
C49 0.060(10) 0.063(10) 0.071(10) 0.021(9) -0.024(9) -0.026(8)
C50 0.059(10) 0.039(9) 0.067(10) 0.024(8) -0.046(9) -0.032(8)
C51 0.063(12) 0.057(12) 0.058(11) 0.028(9) -0.016(10) -0.034(9)
C52 0.057(10) 0.048(10) 0.051(10) 0.017(8) -0.014(9) -0.027(8)
C53 0.035(3) 0.040(3) 0.031(3) -0.004(2) 0.001(2) -0.014(2)
C54 0.035(3) 0.040(3) 0.031(3) -0.004(2) 0.001(2) -0.014(2)
C55 0.035(3) 0.040(3) 0.031(3) -0.004(2) 0.001(2) -0.014(2)
C57 0.035(3) 0.040(3) 0.031(3) -0.004(2) 0.001(2) -0.014(2)
C58 0.035(3) 0.040(3) 0.031(3) -0.004(2) 0.001(2) -0.014(2)
C59 0.041(6) 0.102(10) 0.049(7) -0.041(6) 0.029(5) -0.030(7)
C60 0.039(3) 0.024(2) 0.044(3) -0.003(2) 0.011(2) -0.003(2)
C61 0.039(3) 0.024(2) 0.044(3) -0.003(2) 0.011(2) -0.003(2)
C62 0.039(3) 0.024(2) 0.044(3) -0.003(2) 0.011(2) -0.003(2)
C63 0.039(3) 0.024(2) 0.044(3) -0.003(2) 0.011(2) -0.003(2)
C64 0.039(3) 0.024(2) 0.044(3) -0.003(2) 0.011(2) -0.003(2)
C65 0.039(3) 0.024(2) 0.044(3) -0.003(2) 0.011(2) -0.003(2)
C66 0.064(11) 0.072(12) 0.066(12) -0.006(10) -0.006(10) -0.018(10)
C67 0.064(8) 0.054(9) 0.058(9) 0.001(8) -0.011(7) -0.023(8)
C68 0.055(8) 0.053(8) 0.051(8) 0.011(7) -0.016(7) -0.015(7)
C69 0.069(13) 0.073(13) 0.079(14) 0.004(12) -0.030(11) -0.024(11)
C70 0.045(10) 0.016(8) 0.022(8) 0.008(6) -0.007(7) -0.011(7)
C71 0.035(7) 0.024(7) 0.024(7) 0.001(6) -0.004(6) -0.001(6)
C72 0.047(7) 0.044(7) 0.041(7) 0.012(6) -0.004(6) -0.009(6)
C73 0.059(9) 0.046(10) 0.037(9) 0.000(9) -0.005(7) -0.024(9)
C56 0.035(3) 0.040(3) 0.031(3) -0.004(2) 0.001(2) -0.014(2)

loop_
_atom_type_symbol
_atom_type_description
_atom_type_scat_dispersion_real
_atom_type_scat_dispersion_imag
_atom_type_scat_source
C C 0.0033 0.0016 'International Tables Vol C Tables 4.2.6.8 and 6.1.1.4'
H H 0.0000 0.0000 'International Tables Vol C Tables 4.2.6.8 and 6.1.1.4'
N N 0.0061 0.0033 'International Tables Vol C Tables 4.2.6.8 and 6.1.1.4'
O O 0.0106 0.0060 'International Tables Vol C Tables 4.2.6.8 and 6.1.1.4'
Cu Cu 0.3201 1.2651 'International Tables Vol C Tables 4.2.6.8 and 6.1.1.4'

loop_
_geom_angle_atom_site_label_1
_geom_angle_atom_site_label_2
_geom_angle_atom_site_label_3
_geom_angle
_geom_angle_site_symmetry_1
_geom_angle_site_symmetry_3
O5 Cu1 O1 172.7(2) . .
O5 Cu1 O8 83.8(2) . .
O1 Cu1 O8 92.6(2) . .
O5 Cu1 O6 90.2(2) . .
O1 Cu1 O6 93.1(2) . .
O8 Cu1 O6 173.3(2) . .
O5 Cu1 O7 94.5(2) . .
O1 Cu1 O7 91.7(2) . .
O8 Cu1 O7 87.7(2) . .
O6 Cu1 O7 95.8(2) . .
O5 Cu1 Cu5 42.08(16) . .
O1 Cu1 Cu5 132.53(15) . .
O8 Cu1 Cu5 43.63(14) . .
O6 Cu1 Cu5 129.79(14) . .
O7 Cu1 Cu5 101.54(14) . .
O5 Cu1 Cu3 136.23(17) . .
O1 Cu1 Cu3 39.12(15) . .
O8 Cu1 Cu3 53.69(15) . .
O6 Cu1 Cu3 131.54(15) . .
O7 Cu1 Cu3 93.53(15) . .
Cu5 Cu1 Cu3 94.18(4) . .
C6 O1 Cu3 131.5(5) . .
C6 O1 Cu1 122.8(5) . .
Cu3 O1 Cu1 101.5(2) . .
C53 N1 C54 119.3(15) . .
C53 N1 C55 123.8(16) . .
C54 N1 C55 116.6(14) . .
C6 C1 C2 120.8(7) . .
C6 C1 C30 119.6(7) . .
C2 C1 C30 119.6(7) . .
O8 Cu2 O3 179.5(2) . .
O8 Cu2 O4 90.5(2) . .
O3 Cu2 O4 89.4(2) . .
O8 Cu2 O2 88.1(2) . .
O3 Cu2 O2 91.9(2) . .
O4 Cu2 O2 170.7(2) . .
O8 Cu2 O7 87.0(2) . .
O3 Cu2 O7 93.5(2) . .
O4 Cu2 O7 98.2(2) . .
O2 Cu2 O7 90.9(2) . .
O8 Cu2 Cu4 39.38(15) . .
O3 Cu2 Cu4 140.15(15) . .
O4 Cu2 Cu4 87.90(15) . .
O2 Cu2 Cu4 85.16(15) . .
O7 Cu2 Cu4 126.25(15) . .
C13 O2 Cu2 120.0(4) . .
C13 O2 Cu3 128.3(4) . .
Cu2 O2 Cu3 103.7(2) . .
C56 N2 C58 121.0(16) . .
C56 N2 C57 122.4(14) . .
C58 N2 C57 114.1(13) . .
C1 C2 C3 120.7(7) . .
O9 Cu3 O1 149.7(2) . .
O9 Cu3 O10 83.2(2) . 2_556
O1 Cu3 O10 93.2(2) . 2_556
O9 Cu3 O2 100.2(2) . .
O1 Cu3 O2 97.2(2) . .
O10 Cu3 O2 151.4(2) 2_556 .
O9 Cu3 O8 80.37(19) . .
O1 Cu3 O8 80.28(19) . .
O10 Cu3 O8 132.9(2) 2_556 .
O2 Cu3 O8 75.35(18) . .
O9 Cu3 Cu6 43.26(15) . 2_556
O1 Cu3 Cu6 120.84(16) . 2_556
O10 Cu3 Cu6 41.76(16) 2_556 2_556
O2 Cu3 Cu6 141.41(15) . 2_556
O8 Cu3 Cu6 103.37(12) . 2_556
O9 Cu3 Cu4 39.45(15) . .
O1 Cu3 Cu4 118.51(14) . .
O10 Cu3 Cu4 112.42(16) 2_556 .
O2 Cu3 Cu4 85.70(14) . .
O8 Cu3 Cu4 40.99(12) . .
Cu6 Cu3 Cu4 71.54(3) 2_556 .
O9 Cu3 Cu1 116.44(16) . .
O1 Cu3 Cu1 39.39(14) . .
O10 Cu3 Cu1 115.7(2) 2_556 .
O2 Cu3 Cu1 88.42(15) . .
O8 Cu3 Cu1 41.08(12) . .
Cu6 Cu3 Cu1 116.35(5) 2_556 .
Cu4 Cu3 Cu1 79.66(3) . .
C14 O3 C15 113.0(5) . .
C14 O3 Cu2 111.5(4) . .
C15 O3 Cu2 119.2(4) . .
C60 N3 C62 127.1(16) . .
C60 N3 C61 117.6(15) . .
C62 N3 C61 115.3(14) . .
C4 C3 C2 116.6(7) . .
C4 C3 C31 124.4(7) . .
C2 C3 C31 119.0(7) . .
O9 Cu4 O9 180.0(3) 2_556 .
O9 Cu4 O8 87.5(2) 2_556 .
O9 Cu4 O8 92.5(2) . .
O9 Cu4 O8 92.5(2) 2_556 2_556
O9 Cu4 O8 87.5(2) . 2_556
O8 Cu4 O8 180.000(1) . 2_556
O9 Cu4 Cu5 45.86(15) 2_556 .
O9 Cu4 Cu5 134.14(15) . .
O8 Cu4 Cu5 48.10(14) . .
O8 Cu4 Cu5 131.90(14) 2_556 .
O9 Cu4 Cu5 134.14(15) 2_556 2_556
O9 Cu4 Cu5 45.86(15) . 2_556
O8 Cu4 Cu5 131.90(14) . 2_556
O8 Cu4 Cu5 48.10(14) 2_556 2_556
Cu5 Cu4 Cu5 180.0 . 2_556
O9 Cu4 Cu3 141.26(15) 2_556 .
O9 Cu4 Cu3 38.74(15) . .
O8 Cu4 Cu3 53.85(14) . .
O8 Cu4 Cu3 126.15(14) 2_556 .
Cu5 Cu4 Cu3 99.04(3) . .
Cu5 Cu4 Cu3 80.96(3) 2_556 .
O9 Cu4 Cu3 38.74(15) 2_556 2_556
O9 Cu4 Cu3 141.26(15) . 2_556
O8 Cu4 Cu3 126.15(14) . 2_556
O8 Cu4 Cu3 53.85(14) 2_556 2_556
Cu5 Cu4 Cu3 80.96(3) . 2_556
Cu5 Cu4 Cu3 99.04(3) 2_556 2_556
Cu3 Cu4 Cu3 180.00(3) . 2_556
O9 Cu4 Cu2 85.16(15) 2_556 .
O9 Cu4 Cu2 94.84(15) . .
O8 Cu4 Cu2 38.97(14) . .
O8 Cu4 Cu2 141.03(14) 2_556 .
Cu5 Cu4 Cu2 69.69(3) . .
Cu5 Cu4 Cu2 110.31(3) 2_556 .
Cu3 Cu4 Cu2 63.79(3) . .
Cu3 Cu4 Cu2 116.21(3) 2_556 .
O9 Cu4 Cu2 94.84(15) 2_556 2_556
O9 Cu4 Cu2 85.16(15) . 2_556
O8 Cu4 Cu2 141.03(14) . 2_556
O8 Cu4 Cu2 38.97(14) 2_556 2_556
Cu5 Cu4 Cu2 110.31(3) . 2_556
Cu5 Cu4 Cu2 69.69(3) 2_556 2_556
Cu3 Cu4 Cu2 116.21(3) . 2_556
Cu3 Cu4 Cu2 63.79(3) 2_556 2_556
Cu2 Cu4 Cu2 180.0 . 2_556
C21 O4 Cu6 119.3(4) . .
C21 O4 Cu2 115.4(4) . .
Cu6 O4 Cu2 119.1(3) . .
C63 N4 C65 122.3(15) . .
C63 N4 C64 120.3(16) . .
C65 N4 C64 117.4(14) . .
C3 C4 C5 124.7(7) . .
O9 Cu5 O5 162.9(2) 2_556 .
O9 Cu5 O11 94.4(2) 2_556 .
O5 Cu5 O11 97.8(2) . .
O9 Cu5 O8 87.3(2) 2_556 .
O5 Cu5 O8 82.8(2) . .
O11 Cu5 O8 169.6(2) . .
O9 Cu5 Cu4 46.55(15) 2_556 .
O5 Cu5 Cu4 128.76(16) . .
O11 Cu5 Cu4 129.04(18) . .
O8 Cu5 Cu4 47.20(15) . .
O9 Cu5 Cu1 130.38(15) 2_556 .
O5 Cu5 Cu1 41.69(15) . .
O11 Cu5 Cu1 134.12(19) . .
O8 Cu5 Cu1 43.07(14) . .
Cu4 Cu5 Cu1 87.11(3) . .
C28 O5 Cu1 123.9(5) . .
C28 O5 Cu5 137.8(5) . .
Cu1 O5 Cu5 96.2(2) . .
O14 N5 O13 122.7(8) . .
O14 N5 O12 118.7(7) . .
O13 N5 O12 118.4(7) . .
C4 C5 C6 117.6(7) . .
C4 C5 C7 120.3(7) . .
C6 C5 C7 122.1(7) . .
O10 Cu6 O4 170.2(2) . .
O10 Cu6 O9 81.6(2) . 2_556
O4 Cu6 O9 89.9(2) . 2_556
O10 Cu6 O15 95.8(2) . .
O4 Cu6 O15 92.2(2) . .
O9 Cu6 O15 174.8(3) 2_556 .
O10 Cu6 O12 90.3(3) . .
O4 Cu6 O12 96.6(2) . .
O9 Cu6 O12 103.3(2) 2_556 .
O15 Cu6 O12 81.2(3) . .
O10 Cu6 Cu3 42.11(16) . 2_556
O4 Cu6 Cu3 130.51(15) . 2_556
O9 Cu6 Cu3 41.23(14) 2_556 2_556
O15 Cu6 Cu3 137.15(16) . 2_556
O12 Cu6 Cu3 89.75(16) . 2_556
C30 O6 C29 111.8(5) . .
C30 O6 Cu1 110.4(4) . .
C29 O6 Cu1 113.0(4) . .
O17 N6 O16 122.4(11) . .
O17 N6 O15 119.1(8) . .
O16 N6 O15 118.4(10) . .
O1 C6 C1 118.7(6) . .
O1 C6 C5 121.8(7) . .
C1 C6 C5 119.5(7) . .
C53 O7 C56 19.7(14) . .
C53 O7 Cu1 122.3(10) . .
C56 O7 Cu1 141.9(10) . .
C53 O7 Cu2 137.8(11) . .
C56 O7 Cu2 125.6(10) . .
Cu1 O7 Cu2 81.00(18) . .
C8 C7 C5 115.4(6) . .
Cu2 O8 Cu4 101.6(2) . .
Cu2 O8 Cu1 104.1(2) . .
Cu4 O8 Cu1 152.9(3) . .
Cu2 O8 Cu5 112.2(2) . .
Cu4 O8 Cu5 84.70(18) . .
Cu1 O8 Cu5 93.3(2) . .
Cu2 O8 Cu3 92.85(19) . .
Cu4 O8 Cu3 85.16(19) . .
Cu1 O8 Cu3 85.23(17) . .
Cu5 O8 Cu3 154.4(3) . .
C9 C8 C13 116.4(7) . .
C9 C8 C7 119.6(6) . .
C13 C8 C7 123.9(7) . .
Cu3 O9 Cu5 148.2(3) . 2_556
Cu3 O9 Cu4 101.8(2) . .
Cu5 O9 Cu4 87.6(2) 2_556 .
Cu3 O9 Cu6 95.5(2) . 2_556
Cu5 O9 Cu6 105.2(2) 2_556 2_556
Cu4 O9 Cu6 122.0(3) . 2_556
C10 C9 C8 124.8(7) . .
C59 O10 Cu6 121.5(5) . .
C59 O10 Cu3 128.3(6) . 2_556
Cu6 O10 Cu3 96.1(2) . 2_556
C9 C10 C11 116.2(7) . .
C9 C10 C35 123.9(7) . .
C11 C10 C35 119.9(7) . .
C60 O11 C63 65.5(12) . .
C60 O11 Cu5 127.7(9) . .
C63 O11 Cu5 128.0(10) . .
C12 C11 C10 121.3(7) . .
N5 O12 Cu6 115.5(5) . .
C11 C12 C13 122.3(7) . .
C11 C12 C14 120.0(7) . .
C13 C12 C14 117.5(6) . .
O2 C13 C12 119.5(6) . .
O2 C13 C8 121.9(7) . .
C12 C13 C8 118.5(6) . .
O3 C14 C12 107.1(6) . .
N6 O15 Cu6 109.2(5) . .
O3 C15 C16 108.2(6) . .
C17 C16 C21 119.5(7) . .
C17 C16 C15 121.7(7) . .
C21 C16 C15 118.8(7) . .
C18 C17 C16 121.9(7) . .
C67 O18 C68 111.7(16) . .
C17 C18 C19 116.8(8) . .
C17 C18 C42 120.7(7) . .
C19 C18 C42 122.5(7) . .
C71 O19 C72 113.7(14) . .
C20 C19 C18 123.4(8) . .
C21 C20 C19 118.3(7) . .
C21 C20 C22 123.4(7) . .
C19 C20 C22 118.3(7) . .
C20 C21 O4 122.4(7) . .
C20 C21 C16 120.1(7) . .
O4 C21 C16 117.6(7) . .
C23 C22 C20 113.9(6) . .
C24 C23 C28 118.3(8) . .
C24 C23 C22 119.1(8) . .
C28 C23 C22 122.4(8) . .
C23 C24 C25 123.0(8) . .
C26 C25 C24 117.3(8) . .
C26 C25 C46 122.7(9) . .
C24 C25 C46 119.9(8) . .
C25 C26 C27 121.6(9) . .
C28 C27 C26 120.7(8) . .
C28 C27 C29 118.4(8) . .
C26 C27 C29 120.9(7) . .
O5 C28 C27 118.9(8) . .
O5 C28 C23 122.1(8) . .
C27 C28 C23 119.0(8) . .
O6 C29 C27 108.7(6) . .
O6 C30 C1 109.0(6) . .
C33 C31 C3 112.8(7) . .
C33 C31 C34 107.7(8) . .
C3 C31 C34 109.0(7) . .
C33 C31 C32 108.9(7) . .
C3 C31 C32 109.9(7) . .
C34 C31 C32 108.5(7) . .
C40 C35 C36 110.5(9) . .
C40 C35 C39 44.8(13) . .
C36 C35 C39 133.8(13) . .
C40 C35 C37 135.2(14) . .
C36 C35 C37 65.9(13) . .
C39 C35 C37 103.0(18) . .
C40 C35 C10 110.3(8) . .
C36 C35 C10 113.4(8) . .
C39 C35 C10 112.3(12) . .
C37 C35 C10 111.5(13) . .
C40 C35 C38 109.4(9) . .
C36 C35 C38 105.6(9) . .
C39 C35 C38 66.2(14) . .
C37 C35 C38 41.8(12) . .
C10 C35 C38 107.5(8) . .
C40 C35 C41 49.7(12) . .
C36 C35 C41 71.4(13) . .
C39 C35 C41 94.2(18) . .
C37 C35 C41 134.0(17) . .
C10 C35 C41 100.1(11) . .
C38 C35 C41 150.6(13) . .
C45 C42 C43 107.8(6) . .
C45 C42 C18 111.5(6) . .
C43 C42 C18 111.6(6) . .
C45 C42 C44 109.2(7) . .
C43 C42 C44 107.2(7) . .
C18 C42 C44 109.5(6) . .
C52 C46 C49 125.5(14) . .
C52 C46 C48 113.5(15) . .
C49 C46 C48 56.5(13) . .
C52 C46 C51 35.3(11) . .
C49 C46 C51 114.2(15) . .
C48 C46 C51 140.3(14) . .
C52 C46 C25 114.3(11) . .
C49 C46 C25 119.3(11) . .
C48 C46 C25 109.7(10) . .
C51 C46 C25 107.6(10) . .
C52 C46 C47 62.9(13) . .
C49 C46 C47 106.0(15) . .
C48 C46 C47 56.6(13) . .
C51 C46 C47 98.0(14) . .
C25 C46 C47 109.5(11) . .
C52 C46 C50 110.8(12) . .
C49 C46 C50 45.2(11) . .
C48 C46 C50 101.7(13) . .
C51 C46 C50 80.6(13) . .
C25 C46 C50 106.0(10) . .
C47 C46 C50 143.1(14) . .
O7 C53 N1 123.6(18) . .
O11 C60 N3 127.3(17) . .
O11 C63 N4 126.7(17) . .
O18 C67 C66 105.3(19) . .
O18 C68 C69 109.2(17) . .
O19 C71 C70 109.5(13) . .
O19 C72 C73 107.1(18) . .
O7 C56 N2 124.2(18) . .

loop_
_geom_bond_atom_site_label_1
_geom_bond_atom_site_label_2
_geom_bond_distance
_geom_bond_site_symmetry_2
Cu1 O5 1.922(5) .
Cu1 O1 1.930(5) .
Cu1 O8 1.965(5) .
Cu1 O6 2.042(5) .
Cu1 O7 2.349(6) .
Cu1 Cu5 2.8730(13) .
Cu1 Cu3 2.9799(15) .
O1 C6 1.348(9) .
O1 Cu3 1.919(5) .
N1 C53 1.329(16) .
N1 C54 1.43(2) .
N1 C55 1.44(2) .
C1 C6 1.396(11) .
C1 C2 1.404(10) .
C1 C30 1.497(10) .
Cu2 O8 1.940(5) .
Cu2 O3 1.976(5) .
Cu2 O4 1.981(5) .
Cu2 O2 1.992(5) .
Cu2 O7 2.393(6) .
Cu2 Cu4 3.0214(10) .
O2 C13 1.365(8) .
O2 Cu3 2.036(5) .
N2 C56 1.332(15) .
N2 C58 1.41(2) .
N2 C57 1.54(2) .
C2 C3 1.404(10) .
Cu3 O9 1.901(5) .
Cu3 O10 1.936(5) 2_556
Cu3 O8 2.409(5) .
Cu3 Cu6 2.8705(15) 2_556
Cu3 Cu4 2.9735(11) .
O3 C14 1.449(9) .
O3 C15 1.469(9) .
N3 C60 1.324(15) .
N3 C62 1.416(16) .
N3 C61 1.429(16) .
C3 C4 1.380(10) .
C3 C31 1.533(11) .
Cu4 O9 1.930(5) 2_556
Cu4 O9 1.930(5) .
Cu4 O8 1.957(5) .
Cu4 O8 1.957(5) 2_556
Cu4 Cu5 2.6563(10) .
Cu4 Cu5 2.6563(10) 2_556
Cu4 Cu3 2.9735(11) 2_556
Cu4 Cu2 3.0214(10) 2_556
O4 C21 1.392(9) .
O4 Cu6 1.967(5) .
N4 C63 1.314(15) .
N4 C65 1.430(16) .
N4 C64 1.452(16) .
C4 C5 1.395(10) .
Cu5 O9 1.908(5) 2_556
Cu5 O5 1.937(5) .
Cu5 O11 1.946(6) .
Cu5 O8 1.986(5) .
O5 C28 1.352(10) .
N5 O14 1.201(8) .
N5 O13 1.243(8) .
N5 O12 1.268(9) .
C5 C6 1.401(10) .
C5 C7 1.519(10) .
Cu6 O10 1.923(5) .
Cu6 O9 1.976(5) 2_556
Cu6 O15 1.977(6) .
Cu6 O12 2.371(6) .
Cu6 Cu3 2.8705(15) 2_556
O6 C30 1.462(9) .
O6 C29 1.464(9) .
N6 O17 1.222(11) .
N6 O16 1.236(10) .
N6 O15 1.302(11) .
O7 C53 1.191(15) .
O7 C56 1.218(15) .
C7 C8 1.481(10) .
C8 C9 1.420(10) .
C8 C13 1.424(10) .
O9 Cu5 1.908(5) 2_556
O9 Cu6 1.976(5) 2_556
C9 C10 1.378(11) .
O10 C59 1.405(10) .
O10 Cu3 1.936(5) 2_556
C10 C11 1.412(11) .
C10 C35 1.541(11) .
O11 C60 1.162(13) .
O11 C63 1.166(14) .
C11 C12 1.359(10) .
C12 C13 1.401(10) .
C12 C14 1.511(10) .
C15 C16 1.493(11) .
C16 C17 1.390(11) .
C16 C21 1.406(10) .
C17 C18 1.384(11) .
O18 C67 1.400(17) .
O18 C68 1.400(16) .
C18 C19 1.396(11) .
C18 C42 1.539(11) .
O19 C71 1.406(14) .
O19 C72 1.421(16) .
C19 C20 1.388(11) .
C20 C21 1.388(11) .
C20 C22 1.512(11) .
C22 C23 1.510(12) .
C23 C24 1.393(12) .
C23 C28 1.412(11) .
C24 C25 1.408(13) .
C25 C26 1.366(12) .
C25 C46 1.547(13) .
C26 C27 1.402(11) .
C27 C28 1.393(11) .
C27 C29 1.510(11) .
C31 C33 1.496(12) .
C31 C34 1.548(12) .
C31 C32 1.551(12) .
C35 C40 1.505(12) .
C35 C36 1.516(12) .
C35 C39 1.531(17) .
C35 C37 1.540(17) .
C35 C38 1.554(13) .
C35 C41 1.604(17) .
C42 C45 1.536(11) .
C42 C43 1.539(10) .
C42 C44 1.551(11) .
C46 C52 1.453(15) .
C46 C49 1.482(16) .
C46 C48 1.521(15) .
C46 C51 1.543(16) .
C46 C47 1.571(16) .
C46 C50 1.587(15) .
C66 C67 1.499(18) .
C68 C69 1.508(17) .
C70 C71 1.516(15) .
C72 C73 1.550(17) .
